data_7132804
loop_
_publ_author_name
'Wang, Kai-Kai'
'Li, Yan-Li'
'Li, Ya-Fei'
'Yao, Wei-Wei'
'Li, Lan-Xin'
'He, Xiao-Long'
'Chen, Rongxiang'

_publ_section_title
;
 Substrate-controlled [4+1] and [3+2] annulations of ninhydrin-derived
 Morita-Baylis-Hillman carbonates to access polysubstituted furans and
 cyclopentenes.
;
_journal_issue 27
_journal_name_full 'Chemical communications (Cambridge, England)'
_journal_page_first 3717
_journal_page_last 3720
_journal_paper_doi 10.1039/d3cc06276g
_journal_volume 60
_journal_year 2024
_chemical_formula_moiety 'C29 H19 N O5'
_chemical_formula_sum 'C29 H19 N O5'
_chemical_formula_weight 461.45
_space_group_crystal_system triclinic
_space_group_IT_number 2
_space_group_name_Hall '-P 1'
_space_group_name_H-M_alt 'P -1'
_atom_sites_solution_hydrogens geom
_atom_sites_solution_primary dual
_audit_creation_date 2023-11-03
_audit_creation_method
;
Olex2 1.2
(compiled 2018.05.29 svn.r3508 for OlexSys, GUI svn.r5506)
;
_audit_update_record
;
2023-12-03 deposited with the CCDC.	2024-03-05 downloaded from the CCDC.
;
_cell_angle_alpha 100.833(2)
_cell_angle_beta 92.317(2)
_cell_angle_gamma 115.863(2)
_cell_formula_units_Z 2
_cell_length_a 9.9434(12)
_cell_length_b 11.2111(13)
_cell_length_c 11.3362(13)
_cell_measurement_reflns_used 2416
_cell_measurement_temperature 296(2)
_cell_measurement_theta_max 27.155
_cell_measurement_theta_min 2.742
_cell_volume 1106.1(2)
_computing_cell_refinement 'SAINT v8.34A (Bruker, 2013)'
_computing_data_reduction 'SAINT v8.34A (Bruker, 2013)'
_computing_molecular_graphics 'Olex2 (Dolomanov et al., 2009)'
_computing_publication_material 'Olex2 (Dolomanov et al., 2009)'
_computing_structure_refinement 'XL (Sheldrick, 2008)'
_computing_structure_solution 'ShelXT (Sheldrick, 2015)'
_diffrn_ambient_temperature 296.15
_diffrn_measured_fraction_theta_full 0.992
_diffrn_measured_fraction_theta_max 0.939
_diffrn_measurement_device_type 'CCD area detector'
_diffrn_measurement_method 'phi and omega scans'
_diffrn_radiation_monochromator graphite
_diffrn_radiation_type MoK\a
_diffrn_radiation_wavelength 0.71073
_diffrn_reflns_av_R_equivalents 0.0193
_diffrn_reflns_av_unetI/netI 0.0369
_diffrn_reflns_Laue_measured_fraction_full 0.992
_diffrn_reflns_Laue_measured_fraction_max 0.939
_diffrn_reflns_limit_h_max 12
_diffrn_reflns_limit_h_min -12
_diffrn_reflns_limit_k_max 14
_diffrn_reflns_limit_k_min -14
_diffrn_reflns_limit_l_max 12
_diffrn_reflns_limit_l_min -14
_diffrn_reflns_number 6746
_diffrn_reflns_point_group_measured_fraction_full 0.992
_diffrn_reflns_point_group_measured_fraction_max 0.939
_diffrn_reflns_theta_full 25.242
_diffrn_reflns_theta_max 27.636
_diffrn_reflns_theta_min 2.742
_exptl_absorpt_coefficient_mu 0.095
_exptl_absorpt_correction_T_max 0.7456
_exptl_absorpt_correction_T_min 0.6563
_exptl_absorpt_process_details
;
SADABS-2014/5 (Bruker,2014/5) was used for absorption correction.
wR2(int) was 0.0603 before and 0.0263 after correction.
The Ratio of minimum to maximum transmission is 0.8802.
The \l/2 correction factor is 0.00150.
;
_exptl_crystal_colour colourless
_exptl_crystal_colour_primary colourless
_exptl_crystal_density_diffrn 1.385
_exptl_crystal_description block
_exptl_crystal_F_000 480
_exptl_crystal_size_max 0.23
_exptl_crystal_size_mid 0.2
_exptl_crystal_size_min 0.18
_refine_diff_density_max 0.231
_refine_diff_density_min -0.312
_refine_diff_density_rms 0.059
_refine_ls_extinction_method none
_refine_ls_goodness_of_fit_ref 1.037
_refine_ls_hydrogen_treatment constr
_refine_ls_matrix_type full
_refine_ls_number_parameters 317
_refine_ls_number_reflns 4834
_refine_ls_number_restraints 0
_refine_ls_restrained_S_all 1.037
_refine_ls_R_factor_all 0.0753
_refine_ls_R_factor_gt 0.0483
_refine_ls_shift/su_max 0.001
_refine_ls_shift/su_mean 0.000
_refine_ls_structure_factor_coef Fsqd
_refine_ls_weighting_details 'w=1/[\s^2^(Fo^2^)+(0.0588P)^2^+0.2905P] where P=(Fo^2^+2Fc^2^)/3'
_refine_ls_weighting_scheme calc
_refine_ls_wR_factor_gt 0.1142
_refine_ls_wR_factor_ref 0.1305
_reflns_Friedel_coverage 0.000
_reflns_number_gt 3401
_reflns_number_total 4834
_reflns_threshold_expression 'I > 2\s(I)'
_cod_data_source_file d3cc06276g2.cif
_cod_data_source_block 1
_cod_depositor_comments 'Adding full bibliography for 7132804--7132805.cif.'
_cod_database_code 7132804
_shelx_shelxl_version_number 2014/7
_shelx_space_group_comment
;
The symmetry employed for this shelxl refinement is uniquely defined
by the following loop, which should always be used as a source of
symmetry information in preference to the above space-group names.
They are only intended as comments.
;
_shelx_estimated_absorpt_t_max 0.983
_shelx_estimated_absorpt_t_min 0.978
_olex2_refinement_description
;
1. Fixed Uiso
 At 1.2 times of:
  All C(H) groups
 At 1.5 times of:
  All C(H,H,H) groups
2.a Ternary CH refined with riding coordinates:
 C10(H10), C8(H8)
2.b Aromatic/amide H refined with riding coordinates:
 C16(H16), C20(H20), C4(H4), C19(H19), C25(H25), C17(H17), C29(H29), C18(H18),
 C3(H3), C1(H1), C28(H28), C27(H27), C2(H2), C26(H26)
2.c Idealised Me refined as rotating group:
 C12(H12A,H12B,H12C)
;
_olex2_submission_special_instructions 'No special instructions were received'

loop_
_space_group_symop_operation_xyz
'x, y, z'
'-x, -y, -z'

loop_
_atom_site_label
_atom_site_type_symbol
_atom_site_fract_x
_atom_site_fract_y
_atom_site_fract_z
_atom_site_U_iso_or_equiv
_atom_site_adp_type
_atom_site_occupancy
_atom_site_site_symmetry_order
_atom_site_calc_flag
_atom_site_refinement_flags_posn
_atom_site_refinement_flags_adp
_atom_site_refinement_flags_occupancy
_atom_site_disorder_assembly
_atom_site_disorder_group
O5 O 0.54033(13) 0.45222(12) 0.71891(11) 0.0397(3) Uani 1 1 d . . . . .
O4 O 0.63261(14) 0.23308(14) 0.75096(12) 0.0469(3) Uani 1 1 d . . . . .
O3 O 0.74445(15) 0.23709(15) 0.58399(13) 0.0547(4) Uani 1 1 d . . . . .
O2 O 0.46755(16) 0.08311(14) 0.33137(14) 0.0645(5) Uani 1 1 d . . . . .
O1 O 0.7487(2) 0.53756(15) 0.54710(16) 0.0814(6) Uani 1 1 d . . . . .
C11 C 0.64312(18) 0.23923(16) 0.63629(16) 0.0362(4) Uani 1 1 d . . . . .
C21 C 0.33344(19) 0.39417(17) 0.80671(16) 0.0343(4) Uani 1 1 d . . . . .
N1 N 0.1427(2) 0.3988(2) 0.95108(17) 0.0629(5) Uani 1 1 d . . . . .
C14 C 0.31611(18) 0.27601(17) 0.71733(15) 0.0336(4) Uani 1 1 d . . . . .
C15 C 0.18454(18) 0.14028(17) 0.68753(15) 0.0342(4) Uani 1 1 d . . . . .
C13 C 0.44562(18) 0.31812(17) 0.66746(16) 0.0363(4) Uani 1 1 d . . . . .
C23 C 0.47194(19) 0.49830(18) 0.80470(16) 0.0354(4) Uani 1 1 d . . . . .
C5 C 0.68807(19) 0.27236(18) 0.29972(16) 0.0371(4) Uani 1 1 d . . . . .
C24 C 0.5596(2) 0.63937(17) 0.87006(15) 0.0360(4) Uani 1 1 d . . . . .
C10 C 0.50863(18) 0.24901(17) 0.57695(16) 0.0365(4) Uani 1 1 d . . . . .
H10 H 0.4295 0.1552 0.5480 0.044 Uiso 1 1 calc R . . . .
C16 C 0.2006(2) 0.02134(18) 0.66839(16) 0.0401(4) Uani 1 1 d . . . . .
H16 H 0.2962 0.0263 0.6790 0.048 Uiso 1 1 calc R . . . .
C6 C 0.7765(2) 0.40259(18) 0.36925(16) 0.0391(4) Uani 1 1 d . . . . .
C20 C 0.03969(19) 0.12963(19) 0.67395(17) 0.0413(4) Uani 1 1 d . . . . .
H20 H 0.0267 0.2082 0.6875 0.050 Uiso 1 1 calc R . . . .
C22 C 0.2279(2) 0.39756(19) 0.88690(17) 0.0405(4) Uani 1 1 d . . . . .
C9 C 0.5547(2) 0.20279(19) 0.35777(17) 0.0410(4) Uani 1 1 d . . . . .
C8 C 0.5487(2) 0.30693(18) 0.46352(17) 0.0401(4) Uani 1 1 d . . . . .
H8 H 0.4692 0.3299 0.4383 0.048 Uiso 1 1 calc R . . . .
C4 C 0.7345(2) 0.2227(2) 0.19626(17) 0.0463(5) Uani 1 1 d . . . . .
H4 H 0.6738 0.1364 0.1479 0.056 Uiso 1 1 calc R . . . .
C19 C -0.0851(2) 0.0036(2) 0.64057(18) 0.0493(5) Uani 1 1 d . . . . .
H19 H -0.1813 -0.0022 0.6321 0.059 Uiso 1 1 calc R . . . .
C25 C 0.6987(2) 0.71873(19) 0.83736(18) 0.0477(5) Uani 1 1 d . . . . .
H25 H 0.7336 0.6817 0.7725 0.057 Uiso 1 1 calc R . . . .
C17 C 0.0753(2) -0.10435(19) 0.63375(18) 0.0467(5) Uani 1 1 d . . . . .
H17 H 0.0873 -0.1833 0.6197 0.056 Uiso 1 1 calc R . . . .
C29 C 0.5094(2) 0.6977(2) 0.96691(17) 0.0449(5) Uani 1 1 d . . . . .
H29 H 0.4164 0.6467 0.9899 0.054 Uiso 1 1 calc R . . . .
C7 C 0.7009(2) 0.43231(18) 0.47236(18) 0.0454(5) Uani 1 1 d . . . . .
C18 C -0.0671(2) -0.1131(2) 0.61989(18) 0.0489(5) Uani 1 1 d . . . . .
H18 H -0.1511 -0.1978 0.5966 0.059 Uiso 1 1 calc R . . . .
C3 C 0.8730(3) 0.3049(2) 0.16721(19) 0.0545(5) Uani 1 1 d . . . . .
H3 H 0.9062 0.2735 0.0981 0.065 Uiso 1 1 calc R . . . .
C1 C 0.9166(2) 0.4847(2) 0.3401(2) 0.0530(5) Uani 1 1 d . . . . .
H1 H 0.9768 0.5717 0.3874 0.064 Uiso 1 1 calc R . . . .
C12 C 0.7504(2) 0.2206(2) 0.8178(2) 0.0546(5) Uani 1 1 d . . . . .
H12A H 0.7378 0.1291 0.7937 0.082 Uiso 1 1 calc GR . . . .
H12B H 0.7450 0.2415 0.9031 0.082 Uiso 1 1 calc GR . . . .
H12C H 0.8469 0.2827 0.8013 0.082 Uiso 1 1 calc GR . . . .
C28 C 0.5967(2) 0.8303(2) 1.02863(19) 0.0531(5) Uani 1 1 d . . . . .
H28 H 0.5623 0.8683 1.0932 0.064 Uiso 1 1 calc R . . . .
C27 C 0.7344(3) 0.9074(2) 0.9960(2) 0.0580(6) Uani 1 1 d . . . . .
H27 H 0.7931 0.9969 1.0385 0.070 Uiso 1 1 calc R . . . .
C2 C 0.9633(3) 0.4331(2) 0.2389(2) 0.0584(6) Uani 1 1 d . . . . .
H2 H 1.0575 0.4855 0.2185 0.070 Uiso 1 1 calc R . . . .
C26 C 0.7852(3) 0.8513(2) 0.8999(2) 0.0587(6) Uani 1 1 d . . . . .
H26 H 0.8782 0.9032 0.8773 0.070 Uiso 1 1 calc R . . . .

loop_
_atom_site_aniso_label
_atom_site_aniso_U_11
_atom_site_aniso_U_22
_atom_site_aniso_U_33
_atom_site_aniso_U_23
_atom_site_aniso_U_13
_atom_site_aniso_U_12
O5 0.0304(6) 0.0352(6) 0.0473(7) -0.0017(5) 0.0114(5) 0.0132(5)
O4 0.0400(7) 0.0604(9) 0.0464(8) 0.0088(6) 0.0122(6) 0.0290(7)
O3 0.0415(8) 0.0749(10) 0.0616(9) 0.0220(7) 0.0242(7) 0.0347(7)
O2 0.0455(8) 0.0448(8) 0.0686(10) -0.0145(7) 0.0146(7) -0.0002(7)
O1 0.0984(13) 0.0340(8) 0.0754(11) -0.0080(7) 0.0385(10) 0.0031(8)
C11 0.0305(9) 0.0276(8) 0.0457(10) 0.0021(7) 0.0124(7) 0.0107(7)
C21 0.0315(9) 0.0389(9) 0.0386(9) 0.0091(7) 0.0089(7) 0.0209(7)
N1 0.0574(11) 0.0814(14) 0.0608(12) 0.0177(10) 0.0283(9) 0.0389(10)
C14 0.0275(8) 0.0378(9) 0.0386(9) 0.0073(7) 0.0058(7) 0.0181(7)
C15 0.0290(8) 0.0397(9) 0.0339(9) 0.0084(7) 0.0076(7) 0.0154(7)
C13 0.0274(8) 0.0321(9) 0.0448(10) -0.0001(7) 0.0063(7) 0.0128(7)
C23 0.0336(9) 0.0402(10) 0.0376(9) 0.0068(7) 0.0094(7) 0.0218(8)
C5 0.0346(9) 0.0399(10) 0.0382(10) 0.0079(8) 0.0044(7) 0.0187(8)
C24 0.0383(9) 0.0377(9) 0.0349(9) 0.0067(7) 0.0050(7) 0.0204(8)
C10 0.0256(8) 0.0303(9) 0.0454(10) -0.0018(7) 0.0083(7) 0.0090(7)
C16 0.0357(9) 0.0421(10) 0.0434(10) 0.0094(8) 0.0031(8) 0.0189(8)
C6 0.0414(10) 0.0353(9) 0.0400(10) 0.0110(8) 0.0068(8) 0.0158(8)
C20 0.0316(9) 0.0462(10) 0.0473(11) 0.0076(8) 0.0118(8) 0.0194(8)
C22 0.0387(10) 0.0457(10) 0.0426(10) 0.0105(8) 0.0108(8) 0.0233(8)
C9 0.0326(9) 0.0397(10) 0.0422(10) -0.0023(8) 0.0029(7) 0.0135(8)
C8 0.0348(9) 0.0386(10) 0.0444(10) 0.0001(8) 0.0060(8) 0.0181(8)
C4 0.0512(11) 0.0495(11) 0.0404(10) 0.0078(8) 0.0098(9) 0.0252(10)
C19 0.0285(9) 0.0573(12) 0.0530(12) 0.0080(9) 0.0109(8) 0.0126(9)
C25 0.0512(12) 0.0431(11) 0.0421(11) 0.0036(8) 0.0168(9) 0.0168(9)
C17 0.0558(12) 0.0383(10) 0.0439(11) 0.0095(8) 0.0057(9) 0.0193(9)
C29 0.0414(10) 0.0477(11) 0.0446(11) 0.0049(8) 0.0112(8) 0.0210(9)
C7 0.0535(12) 0.0298(9) 0.0468(11) 0.0061(8) 0.0109(9) 0.0141(8)
C18 0.0390(10) 0.0446(11) 0.0468(11) 0.0093(9) 0.0094(8) 0.0045(9)
C3 0.0617(14) 0.0680(14) 0.0482(12) 0.0234(11) 0.0254(10) 0.0365(12)
C1 0.0502(12) 0.0408(11) 0.0581(13) 0.0192(9) 0.0113(10) 0.0083(9)
C12 0.0474(12) 0.0654(14) 0.0548(13) 0.0100(10) 0.0039(10) 0.0309(11)
C28 0.0579(13) 0.0508(12) 0.0448(11) -0.0035(9) 0.0122(9) 0.0248(10)
C27 0.0647(14) 0.0405(11) 0.0520(13) -0.0044(9) 0.0094(10) 0.0146(10)
C2 0.0527(13) 0.0608(14) 0.0626(14) 0.0296(11) 0.0236(11) 0.0190(11)
C26 0.0577(13) 0.0465(12) 0.0550(13) 0.0037(10) 0.0190(10) 0.0107(10)

loop_
_atom_type_symbol
_atom_type_description
_atom_type_scat_dispersion_real
_atom_type_scat_dispersion_imag
_atom_type_scat_source
C C 0.0033 0.0016 'International Tables Vol C Tables 4.2.6.8 and 6.1.1.4'
H H 0.0000 0.0000 'International Tables Vol C Tables 4.2.6.8 and 6.1.1.4'
N N 0.0061 0.0033 'International Tables Vol C Tables 4.2.6.8 and 6.1.1.4'
O O 0.0106 0.0060 'International Tables Vol C Tables 4.2.6.8 and 6.1.1.4'

loop_
_geom_angle_atom_site_label_1
_geom_angle_atom_site_label_2
_geom_angle_atom_site_label_3
_geom_angle
_geom_angle_site_symmetry_1
_geom_angle_site_symmetry_3
_geom_angle_publ_flag
C23 O5 C13 108.30(13) . . ?
C11 O4 C12 117.78(15) . . ?
O4 C11 C10 111.68(14) . . ?
O3 C11 O4 124.83(17) . . ?
O3 C11 C10 123.49(17) . . ?
C23 C21 C14 107.78(14) . . ?
C23 C21 C22 126.59(16) . . ?
C22 C21 C14 125.53(16) . . ?
C21 C14 C15 126.97(15) . . ?
C13 C14 C21 104.90(15) . . ?
C13 C14 C15 128.13(15) . . ?
C16 C15 C14 121.90(15) . . ?
C16 C15 C20 118.45(16) . . ?
C20 C15 C14 119.61(15) . . ?
O5 C13 C10 115.10(14) . . ?
C14 C13 O5 110.64(14) . . ?
C14 C13 C10 134.12(15) . . ?
O5 C23 C21 108.37(14) . . ?
O5 C23 C24 115.24(14) . . ?
C21 C23 C24 136.38(15) . . ?
C6 C5 C9 109.78(15) . . ?
C6 C5 C4 120.72(17) . . ?
C4 C5 C9 129.37(17) . . ?
C25 C24 C23 119.75(15) . . ?
C25 C24 C29 118.45(17) . . ?
C29 C24 C23 121.79(16) . . ?
C11 C10 H10 106.1 . . ?
C11 C10 C8 110.23(14) . . ?
C13 C10 C11 111.36(15) . . ?
C13 C10 H10 106.1 . . ?
C13 C10 C8 116.16(15) . . ?
C8 C10 H10 106.1 . . ?
C15 C16 H16 119.8 . . ?
C17 C16 C15 120.49(17) . . ?
C17 C16 H16 119.8 . . ?
C5 C6 C7 110.28(16) . . ?
C5 C6 C1 120.98(18) . . ?
C1 C6 C7 128.72(17) . . ?
C15 C20 H20 119.6 . . ?
C19 C20 C15 120.73(18) . . ?
C19 C20 H20 119.6 . . ?
N1 C22 C21 179.2(2) . . ?
O2 C9 C5 126.61(16) . . ?
O2 C9 C8 124.94(17) . . ?
C5 C9 C8 108.38(15) . . ?
C10 C8 H8 107.7 . . ?
C9 C8 C10 111.95(15) . . ?
C9 C8 H8 107.7 . . ?
C9 C8 C7 102.90(14) . . ?
C7 C8 C10 118.31(15) . . ?
C7 C8 H8 107.7 . . ?
C5 C4 H4 121.0 . . ?
C3 C4 C5 118.05(19) . . ?
C3 C4 H4 121.0 . . ?
C20 C19 H19 120.0 . . ?
C18 C19 C20 120.08(18) . . ?
C18 C19 H19 120.0 . . ?
C24 C25 H25 119.6 . . ?
C26 C25 C24 120.74(18) . . ?
C26 C25 H25 119.6 . . ?
C16 C17 H17 119.8 . . ?
C18 C17 C16 120.31(18) . . ?
C18 C17 H17 119.8 . . ?
C24 C29 H29 119.8 . . ?
C28 C29 C24 120.32(18) . . ?
C28 C29 H29 119.8 . . ?
O1 C7 C6 125.71(18) . . ?
O1 C7 C8 126.42(18) . . ?
C6 C7 C8 107.84(15) . . ?
C19 C18 C17 119.92(18) . . ?
C19 C18 H18 120.0 . . ?
C17 C18 H18 120.0 . . ?
C4 C3 H3 119.4 . . ?
C4 C3 C2 121.12(19) . . ?
C2 C3 H3 119.4 . . ?
C6 C1 H1 121.1 . . ?
C2 C1 C6 117.80(19) . . ?
C2 C1 H1 121.1 . . ?
O4 C12 H12A 109.5 . . ?
O4 C12 H12B 109.5 . . ?
O4 C12 H12C 109.5 . . ?
H12A C12 H12B 109.5 . . ?
H12A C12 H12C 109.5 . . ?
H12B C12 H12C 109.5 . . ?
C29 C28 H28 119.7 . . ?
C29 C28 C27 120.67(18) . . ?
C27 C28 H28 119.7 . . ?
C28 C27 H27 120.2 . . ?
C28 C27 C26 119.68(19) . . ?
C26 C27 H27 120.2 . . ?
C3 C2 H2 119.4 . . ?
C1 C2 C3 121.26(19) . . ?
C1 C2 H2 119.4 . . ?
C25 C26 C27 120.1(2) . . ?
C25 C26 H26 119.9 . . ?
C27 C26 H26 119.9 . . ?

loop_
_geom_bond_atom_site_label_1
_geom_bond_atom_site_label_2
_geom_bond_distance
_geom_bond_site_symmetry_2
_geom_bond_publ_flag
O5 C13 1.370(2) . ?
O5 C23 1.3587(19) . ?
O4 C11 1.321(2) . ?
O4 C12 1.442(2) . ?
O3 C11 1.1964(19) . ?
O2 C9 1.206(2) . ?
O1 C7 1.199(2) . ?
C11 C10 1.528(2) . ?
C21 C14 1.447(2) . ?
C21 C23 1.367(2) . ?
C21 C22 1.424(2) . ?
N1 C22 1.142(2) . ?
C14 C15 1.475(2) . ?
C14 C13 1.353(2) . ?
C15 C16 1.389(2) . ?
C15 C20 1.392(2) . ?
C13 C10 1.491(2) . ?
C23 C24 1.454(2) . ?
C5 C6 1.385(2) . ?
C5 C9 1.470(2) . ?
C5 C4 1.386(2) . ?
C24 C25 1.391(3) . ?
C24 C29 1.393(2) . ?
C10 H10 0.9800 . ?
C10 C8 1.537(3) . ?
C16 H16 0.9300 . ?
C16 C17 1.383(3) . ?
C6 C7 1.478(3) . ?
C6 C1 1.389(3) . ?
C20 H20 0.9300 . ?
C20 C19 1.382(3) . ?
C9 C8 1.531(2) . ?
C8 H8 0.9800 . ?
C8 C7 1.535(3) . ?
C4 H4 0.9300 . ?
C4 C3 1.378(3) . ?
C19 H19 0.9300 . ?
C19 C18 1.375(3) . ?
C25 H25 0.9300 . ?
C25 C26 1.375(3) . ?
C17 H17 0.9300 . ?
C17 C18 1.376(3) . ?
C29 H29 0.9300 . ?
C29 C28 1.373(3) . ?
C18 H18 0.9300 . ?
C3 H3 0.9300 . ?
C3 C2 1.382(3) . ?
C1 H1 0.9300 . ?
C1 C2 1.376(3) . ?
C12 H12A 0.9600 . ?
C12 H12B 0.9600 . ?
C12 H12C 0.9600 . ?
C28 H28 0.9300 . ?
C28 C27 1.374(3) . ?
C27 H27 0.9300 . ?
C27 C26 1.379(3) . ?
C2 H2 0.9300 . ?
C26 H26 0.9300 . ?
